data_4321184
loop_
_publ_author_name
'Katja Siegburg'
'Wilhelm Preetz'

_publ_contact_author
;
    Wilhelm Preetz
    Institut f\"ur Anorganische Chemie
    Universit \"at Kiel
    Olshausenstrasse 40
    D-24098 Kiel
    Germany
;
_publ_contact_author_email siegburg@ac.uni-kiel.de
_publ_contact_author_fax '049 431 880 1520'
_publ_contact_author_phone '049 431 880 2406'
_publ_section_title
;
 Synthesis of Monohalogeno Derivatives of closo-[B~9~H~9~]^2-^. Crystal
 Structures of (Ph~4~P)~2~[1-XB~9~H~8~]*CH~3~CN (X = Cl, Br, I)
;
_journal_name_full 'Inorganic Chemistry'
_journal_page_first 3280
_journal_page_last 3282
_journal_paper_doi 10.1021/ic9913334
_journal_volume 39
_journal_year 2000
_chemical_formula_sum 'C50 H51 B9 Cl N P2'
_chemical_formula_weight 860.60
_chemical_name_systematic
; 
 ? 
;
_space_group_IT_number 4
_symmetry_cell_setting monoclinic
_symmetry_space_group_name_Hall 'P 2yb'
_symmetry_space_group_name_H-M 'P 1 21 1'
_atom_sites_solution_hydrogens geom
_atom_sites_solution_primary direct
_atom_sites_solution_secondary difmap
_audit_creation_method SHELXL-97
_cell_angle_alpha 90.000(5)
_cell_angle_beta 96.470(5)
_cell_angle_gamma 90.000(5)
_cell_formula_units_Z 4
_cell_length_a 10.658(10)
_cell_length_b 32.862(6)
_cell_length_c 13.787(5)
_cell_measurement_reflns_used 25
_cell_measurement_temperature 208(2)
_cell_measurement_theta_max 22.96
_cell_measurement_theta_min 2.02
_cell_volume 4798(5)
_computing_cell_refinement 'CAD-4-PC ver. 1.5 (Enraf-Nonius, 1994)'
_computing_data_collection 'CAD-4-PC ver. 1.5 (Enraf-Nonius, 1994)'
_computing_data_reduction 'MolEN (Fair, 1990)'
_computing_molecular_graphics 'DIAMOND 2.0 (Bergerhoff, 1998)'
_computing_publication_material 'SHELXL-97 (Sheldrick, 1997)'
_computing_structure_refinement 'SHELXL-97 (Sheldrick, 1997)'
_computing_structure_solution 'SIR92 (Altomare, 1993)'
_diffrn_ambient_temperature 208(2)
_diffrn_measured_fraction_theta_full 0.996
_diffrn_measured_fraction_theta_max 0.996
_diffrn_measurement_method omega/2theta
_diffrn_radiation_monochromator graphite
_diffrn_radiation_source 'fine-focus sealed tube'
_diffrn_radiation_type MoK\a
_diffrn_radiation_wavelength 0.71069
_diffrn_reflns_av_R_equivalents 0.0205
_diffrn_reflns_av_sigmaI/netI 0.0217
_diffrn_reflns_limit_h_max 11
_diffrn_reflns_limit_h_min -5
_diffrn_reflns_limit_k_max 35
_diffrn_reflns_limit_k_min -20
_diffrn_reflns_limit_l_max 15
_diffrn_reflns_limit_l_min -15
_diffrn_reflns_number 12902
_diffrn_reflns_theta_full 22.96
_diffrn_reflns_theta_max 22.96
_diffrn_reflns_theta_min 2.02
_diffrn_standards_decay_% 0.2
_diffrn_standards_interval_time 15000s
_diffrn_standards_number 3
_exptl_absorpt_coefficient_mu 0.182
_exptl_absorpt_correction_T_max 0.999
_exptl_absorpt_correction_T_min 0.853
_exptl_absorpt_correction_type empirical
_exptl_crystal_colour yellow
_exptl_crystal_density_diffrn 1.191
_exptl_crystal_density_meas ?
_exptl_crystal_density_method 'not measured'
_exptl_crystal_description prismatic
_exptl_crystal_F_000 1800
_exptl_crystal_size_max 0.2
_exptl_crystal_size_mid 0.1
_exptl_crystal_size_min 0.1
_refine_diff_density_max 0.292
_refine_diff_density_min -0.512
_refine_diff_density_rms 0.049
_refine_ls_abs_structure_details 'Flack H D (1983), Acta Cryst. A39, 876-881'
_refine_ls_abs_structure_Flack 0.46(6)
_refine_ls_extinction_method none
_refine_ls_goodness_of_fit_ref 1.052
_refine_ls_hydrogen_treatment mixed
_refine_ls_matrix_type full
_refine_ls_number_parameters 1199
_refine_ls_number_reflns 11655
_refine_ls_number_restraints 1
_refine_ls_restrained_S_all 1.052
_refine_ls_R_factor_all 0.0482
_refine_ls_R_factor_gt 0.0388
_refine_ls_shift/su_max 0.010
_refine_ls_shift/su_mean 0.001
_refine_ls_structure_factor_coef Fsqd
_refine_ls_weighting_details 'calc w=1/[\s^2^(Fo^2^)+(0.0997P)^2^+1.8118P] where P=(Fo^2^+2Fc^2^)/3'
_refine_ls_weighting_scheme calc
_refine_ls_wR_factor_gt 0.1137
_refine_ls_wR_factor_ref 0.1361
_reflns_number_gt 10738
_reflns_number_total 11655
_reflns_threshold_expression >2sigma(I)
_cod_data_source_file ic9913334_1.cif
_cod_data_source_block f
_cod_depositor_comments
;
The following automatic conversions were performed:

'_exptl_crystal_density_meas' value 'none' was changed to '?' - the
value is perceived as not measured.

Automatic conversion script
Id: cif_fix_values 3008 2015-01-20 13:52:24Z robertas 
;
_cod_original_cell_volume 4798(2)
_cod_database_code 4321184

loop_
_symmetry_equiv_pos_as_xyz
'x, y, z'
'-x, y+1/2, -z'

loop_
_atom_site_label
_atom_site_type_symbol
_atom_site_fract_x
_atom_site_fract_y
_atom_site_fract_z
_atom_site_U_iso_or_equiv
_atom_site_adp_type
_atom_site_occupancy
_atom_site_symmetry_multiplicity
_atom_site_calc_flag
_atom_site_refinement_flags
_atom_site_disorder_assembly
_atom_site_disorder_group
P1 P 0.41821(8) 0.91957(3) 1.62884(6) 0.0271(2) Uani 1 1 d . . .
P2 P 1.05668(9) 0.59160(3) 0.86674(7) 0.0294(2) Uani 1 1 d . . .
P3 P 0.88070(8) 0.83381(3) 1.46755(6) 0.0276(2) Uani 1 1 d . . .
P4 P 0.58061(9) 0.68337(3) 1.03815(7) 0.0319(2) Uani 1 1 d . . .
Cl1 Cl 0.67556(10) 0.45961(4) 0.96687(7) 0.0455(3) Uani 1 1 d . . .
Cl2 Cl 1.47889(15) 0.67459(5) 0.41215(11) 0.0761(4) Uani 1 1 d . . .
CA11 C 0.4279(3) 0.92358(12) 1.5004(2) 0.0277(8) Uani 1 1 d . . .
CA12 C 0.5290(4) 0.94289(13) 1.4639(3) 0.0338(9) Uani 1 1 d . . .
HA12 H 0.5954 0.9539 1.5065 0.041 Uiso 1 1 calc R . .
CA13 C 0.5299(4) 0.94553(14) 1.3628(3) 0.0427(11) Uani 1 1 d . . .
HA13 H 0.5983 0.9580 1.3370 0.051 Uiso 1 1 calc R . .
CA14 C 0.4317(4) 0.93004(14) 1.3011(3) 0.0405(10) Uani 1 1 d . . .
HA14 H 0.4325 0.9324 1.2332 0.049 Uiso 1 1 calc R . .
CA15 C 0.3316(4) 0.91104(14) 1.3378(3) 0.0399(10) Uani 1 1 d . . .
HA15 H 0.2651 0.9003 1.2948 0.048 Uiso 1 1 calc R . .
CA16 C 0.3286(4) 0.90773(14) 1.4367(3) 0.0378(10) Uani 1 1 d . . .
HA16 H 0.2601 0.8949 1.4614 0.045 Uiso 1 1 calc R . .
CB11 C 0.5630(3) 0.93405(13) 1.6991(3) 0.0304(9) Uani 1 1 d . . .
CB12 C 0.6368(4) 0.90555(13) 1.7533(3) 0.0352(9) Uani 1 1 d . . .
HB12 H 0.6114 0.8782 1.7531 0.042 Uiso 1 1 calc R . .
CB13 C 0.7472(4) 0.91727(15) 1.8073(3) 0.0418(10) Uani 1 1 d . . .
HB13 H 0.7979 0.8978 1.8432 0.050 Uiso 1 1 calc R . .
CB14 C 0.7835(4) 0.95756(15) 1.8088(3) 0.0447(11) Uani 1 1 d . . .
HB14 H 0.8579 0.9655 1.8472 0.054 Uiso 1 1 calc R . .
CB15 C 0.7119(4) 0.98640(15) 1.7544(3) 0.0449(11) Uani 1 1 d . . .
HB15 H 0.7386 1.0137 1.7546 0.054 Uiso 1 1 calc R . .
CB16 C 0.6012(4) 0.97497(14) 1.7001(3) 0.0382(10) Uani 1 1 d . . .
HB16 H 0.5514 0.9945 1.6637 0.046 Uiso 1 1 calc R . .
CC11 C 0.3846(3) 0.86698(12) 1.6522(3) 0.0294(9) Uani 1 1 d . . .
CC12 C 0.4275(4) 0.83629(14) 1.5918(3) 0.0391(10) Uani 1 1 d . . .
HC12 H 0.4684 0.8435 1.5373 0.047 Uiso 1 1 calc R . .
CC13 C 0.4094(4) 0.79556(15) 1.6128(3) 0.0461(11) Uani 1 1 d . . .
HC13 H 0.4387 0.7753 1.5728 0.055 Uiso 1 1 calc R . .
CC14 C 0.3495(4) 0.78471(15) 1.6910(3) 0.0478(11) Uani 1 1 d . . .
HC14 H 0.3366 0.7571 1.7043 0.057 Uiso 1 1 calc R . .
CC15 C 0.3078(4) 0.81431(16) 1.7505(3) 0.0492(12) Uani 1 1 d . . .
HC15 H 0.2681 0.8065 1.8051 0.059 Uiso 1 1 calc R . .
CC16 C 0.3233(4) 0.85550(14) 1.7312(3) 0.0413(10) Uani 1 1 d . . .
HC16 H 0.2924 0.8753 1.7716 0.050 Uiso 1 1 calc R . .
CD11 C 0.2952(3) 0.95285(12) 1.6606(3) 0.0305(9) Uani 1 1 d . . .
CD12 C 0.2722(4) 0.95635(14) 1.7572(3) 0.0389(10) Uani 1 1 d . . .
HD12 H 0.3230 0.9421 1.8060 0.047 Uiso 1 1 calc R . .
CD13 C 0.1755(4) 0.98059(14) 1.7824(3) 0.0455(11) Uani 1 1 d . . .
HD13 H 0.1589 0.9822 1.8478 0.055 Uiso 1 1 calc R . .
CD14 C 0.1028(4) 1.00252(15) 1.7112(4) 0.0487(12) Uani 1 1 d . . .
HD14 H 0.0361 1.0188 1.7280 0.058 Uiso 1 1 calc R . .
CD15 C 0.1285(4) 1.00046(15) 1.6147(3) 0.0486(12) Uani 1 1 d . . .
HD15 H 0.0807 1.0160 1.5666 0.058 Uiso 1 1 calc R . .
CD16 C 0.2241(4) 0.97559(15) 1.5891(3) 0.0413(10) Uani 1 1 d . . .
HD16 H 0.2409 0.9740 1.5238 0.050 Uiso 1 1 calc R . .
CA21 C 1.0302(3) 0.59029(14) 0.9931(3) 0.0350(9) Uani 1 1 d . . .
CA22 C 0.9133(4) 0.58036(15) 1.0209(3) 0.0447(11) Uani 1 1 d . . .
HA22 H 0.8464 0.5725 0.9745 0.054 Uiso 1 1 calc R . .
CA23 C 0.8976(5) 0.58237(16) 1.1196(4) 0.0551(13) Uani 1 1 d . . .
HA23 H 0.8188 0.5758 1.1401 0.066 Uiso 1 1 calc R . .
CA24 C 0.9955(5) 0.59375(16) 1.1878(3) 0.0568(13) Uani 1 1 d . . .
HA24 H 0.9829 0.5953 1.2541 0.068 Uiso 1 1 calc R . .
CA25 C 1.1125(5) 0.60287(17) 1.1591(3) 0.0569(13) Uani 1 1 d . . .
HA25 H 1.1794 0.6107 1.2057 0.068 Uiso 1 1 calc R . .
CA26 C 1.1306(4) 0.60045(16) 1.0624(3) 0.0504(12) Uani 1 1 d . . .
HA26 H 1.2108 0.6056 1.0428 0.061 Uiso 1 1 calc R . .
CB21 C 0.9217(4) 0.57215(13) 0.7913(3) 0.0319(9) Uani 1 1 d . . .
CB22 C 0.8999(5) 0.53076(16) 0.7850(4) 0.0581(14) Uani 1 1 d . . .
HB22 H 0.9572 0.5126 0.8190 0.070 Uiso 1 1 calc R . .
CB23 C 0.7944(5) 0.51595(18) 0.7289(5) 0.0726(17) Uani 1 1 d . . .
HB23 H 0.7795 0.4878 0.7253 0.087 Uiso 1 1 calc R . .
CB24 C 0.7111(4) 0.54238(16) 0.6783(4) 0.0531(12) Uani 1 1 d . . .
HB24 H 0.6392 0.5322 0.6402 0.064 Uiso 1 1 calc R . .
CB25 C 0.7326(4) 0.58334(18) 0.6831(4) 0.0592(14) Uani 1 1 d . . .
HB25 H 0.6761 0.6013 0.6476 0.071 Uiso 1 1 calc R . .
CB26 C 0.8361(4) 0.59828(15) 0.7395(4) 0.0497(12) Uani 1 1 d . . .
HB26 H 0.8496 0.6265 0.7433 0.060 Uiso 1 1 calc R . .
CC21 C 1.0780(3) 0.64417(13) 0.8358(3) 0.0333(9) Uani 1 1 d . . .
CC22 C 1.0627(4) 0.67516(15) 0.9039(3) 0.0444(11) Uani 1 1 d . . .
HC22 H 1.0495 0.6683 0.9682 0.053 Uiso 1 1 calc R . .
CC23 C 1.0670(4) 0.71541(16) 0.8771(4) 0.0548(13) Uani 1 1 d . . .
HC23 H 1.0557 0.7358 0.9230 0.066 Uiso 1 1 calc R . .
CC24 C 1.0875(4) 0.72591(16) 0.7847(4) 0.0568(13) Uani 1 1 d . . .
HC24 H 1.0904 0.7535 0.7672 0.068 Uiso 1 1 calc R . .
CC25 C 1.1039(5) 0.69656(15) 0.7175(4) 0.0528(13) Uani 1 1 d . . .
HC25 H 1.1180 0.7041 0.6539 0.063 Uiso 1 1 calc R . .
CC26 C 1.1000(4) 0.65525(15) 0.7419(3) 0.0446(11) Uani 1 1 d . . .
HC26 H 1.1122 0.6352 0.6952 0.053 Uiso 1 1 calc R . .
CD21 C 1.1920(4) 0.55992(13) 0.8560(3) 0.0344(9) Uani 1 1 d . . .
CD22 C 1.2034(4) 0.52473(15) 0.9130(4) 0.0516(12) Uani 1 1 d . . .
HD22 H 1.1438 0.5192 0.9566 0.062 Uiso 1 1 calc R . .
CD23 C 1.3028(5) 0.49769(17) 0.9053(4) 0.0596(14) Uani 1 1 d . . .
HD23 H 1.3109 0.4739 0.9435 0.072 Uiso 1 1 calc R . .
CD24 C 1.3879(5) 0.50641(18) 0.8414(4) 0.0624(16) Uani 1 1 d . . .
HD24 H 1.4558 0.4885 0.8364 0.075 Uiso 1 1 calc R . .
CD25 C 1.3767(5) 0.5402(2) 0.7850(3) 0.0649(16) Uani 1 1 d . . .
HD25 H 1.4362 0.5451 0.7409 0.078 Uiso 1 1 calc R . .
CD26 C 1.2789(4) 0.56768(16) 0.7911(3) 0.0477(12) Uani 1 1 d . . .
HD26 H 1.2720 0.5911 0.7519 0.057 Uiso 1 1 calc R . .
CA31 C 0.7461(3) 0.81292(13) 1.3927(3) 0.0317(9) Uani 1 1 d . . .
CA32 C 0.7328(4) 0.77170(14) 1.3812(3) 0.0429(10) Uani 1 1 d . . .
HA32 H 0.7951 0.7541 1.4114 0.051 Uiso 1 1 calc R . .
CA33 C 0.6283(4) 0.75577(16) 1.3255(3) 0.0503(12) Uani 1 1 d . . .
HA33 H 0.6196 0.7274 1.3178 0.060 Uiso 1 1 calc R . .
CA34 C 0.5371(4) 0.78128(18) 1.2813(3) 0.0504(13) Uani 1 1 d . . .
HA34 H 0.4671 0.7704 1.2421 0.061 Uiso 1 1 calc R . .
CA35 C 0.5481(4) 0.82267(18) 1.2942(4) 0.0563(14) Uani 1 1 d . . .
HA35 H 0.4841 0.8400 1.2654 0.068 Uiso 1 1 calc R . .
CA36 C 0.6520(4) 0.83899(15) 1.3490(3) 0.0435(11) Uani 1 1 d . . .
HA36 H 0.6598 0.8673 1.3571 0.052 Uiso 1 1 calc R . .
CB31 C 0.8658(3) 0.82379(13) 1.5936(3) 0.0322(9) Uani 1 1 d . . .
CB32 C 0.9670(4) 0.83372(14) 1.6625(3) 0.0396(10) Uani 1 1 d . . .
HB32 H 1.0418 0.8443 1.6424 0.048 Uiso 1 1 calc R . .
CB33 C 0.9569(4) 0.82794(14) 1.7605(3) 0.0419(11) Uani 1 1 d . . .
HB33 H 1.0244 0.8351 1.8073 0.050 Uiso 1 1 calc R . .
CB34 C 0.8463(4) 0.81141(15) 1.7903(3) 0.0444(11) Uani 1 1 d . . .
HB34 H 0.8397 0.8072 1.8570 0.053 Uiso 1 1 calc R . .
CB35 C 0.7478(4) 0.80148(15) 1.7220(3) 0.0428(10) Uani 1 1 d . . .
HB35 H 0.6735 0.7905 1.7422 0.051 Uiso 1 1 calc R . .
CB36 C 0.7561(4) 0.80731(13) 1.6239(3) 0.0352(9) Uani 1 1 d . . .
HB36 H 0.6881 0.8002 1.5776 0.042 Uiso 1 1 calc R . .
CC31 C 1.0221(3) 0.80814(13) 1.4397(2) 0.0297(9) Uani 1 1 d . . .
CC32 C 1.0434(4) 0.76849(13) 1.4753(3) 0.0361(9) Uani 1 1 d . . .
HC32 H 0.9887 0.7570 1.5167 0.043 Uiso 1 1 calc R . .
CC33 C 1.1459(4) 0.74598(14) 1.4495(3) 0.0418(10) Uani 1 1 d . . .
HC33 H 1.1599 0.7193 1.4727 0.050 Uiso 1 1 calc R . .
CC34 C 1.2267(4) 0.76346(15) 1.3892(3) 0.0425(11) Uani 1 1 d . . .
HC34 H 1.2957 0.7485 1.3714 0.051 Uiso 1 1 calc R . .
CC35 C 1.2066(4) 0.80245(14) 1.3554(3) 0.0384(10) Uani 1 1 d . . .
HC35 H 1.2627 0.8139 1.3150 0.046 Uiso 1 1 calc R . .
CC36 C 1.1043(3) 0.82551(13) 1.3798(3) 0.0314(9) Uani 1 1 d . . .
HC36 H 1.0914 0.8522 1.3562 0.038 Uiso 1 1 calc R . .
CD31 C 0.8855(3) 0.88769(13) 1.4476(3) 0.0323(9) Uani 1 1 d . . .
CD32 C 0.8705(3) 0.91515(13) 1.5235(3) 0.0352(9) Uani 1 1 d . . .
HD32 H 0.8648 0.9053 1.5869 0.042 Uiso 1 1 calc R . .
CD33 C 0.8642(4) 0.95688(15) 1.5056(4) 0.0466(11) Uani 1 1 d . . .
HD33 H 0.8539 0.9752 1.5566 0.056 Uiso 1 1 calc R . .
CD34 C 0.8730(4) 0.97108(15) 1.4134(4) 0.0522(12) Uani 1 1 d . . .
HD34 H 0.8677 0.9992 1.4015 0.063 Uiso 1 1 calc R . .
CD35 C 0.8895(4) 0.94504(15) 1.3377(4) 0.0515(13) Uani 1 1 d . . .
HD35 H 0.8976 0.9555 1.2753 0.062 Uiso 1 1 calc R . .
CD36 C 0.8940(4) 0.90357(15) 1.3532(3) 0.0422(11) Uani 1 1 d . . .
HD36 H 0.9028 0.8858 1.3010 0.051 Uiso 1 1 calc R . .
CA41 C 0.5899(4) 0.68688(13) 0.9099(3) 0.0362(9) Uani 1 1 d . . .
CA42 C 0.7031(4) 0.69565(14) 0.8725(3) 0.0438(11) Uani 1 1 d . . .
HA42 H 0.7765 0.7005 0.9154 0.053 Uiso 1 1 calc R . .
CA43 C 0.7083(5) 0.69733(16) 0.7732(3) 0.0549(13) Uani 1 1 d . . .
HA43 H 0.7843 0.7038 0.7483 0.066 Uiso 1 1 calc R . .
CA44 C 0.5993(6) 0.68923(17) 0.7097(4) 0.0597(14) Uani 1 1 d . . .
HA44 H 0.6030 0.6895 0.6419 0.072 Uiso 1 1 calc R . .
CA45 C 0.4866(5) 0.68093(17) 0.7457(3) 0.0599(14) Uani 1 1 d . . .
HA45 H 0.4137 0.6760 0.7023 0.072 Uiso 1 1 calc R . .
CA46 C 0.4801(4) 0.67973(15) 0.8448(3) 0.0484(11) Uani 1 1 d . . .
HA46 H 0.4029 0.6742 0.8690 0.058 Uiso 1 1 calc R . .
CB41 C 0.5755(4) 0.63082(14) 1.0751(3) 0.0405(10) Uani 1 1 d . . .
CB42 C 0.5706(4) 0.60018(15) 1.0053(4) 0.0540(12) Uani 1 1 d . . .
HB42 H 0.5715 0.6066 0.9389 0.065 Uiso 1 1 calc R . .
CB43 C 0.5644(5) 0.55988(17) 1.0348(5) 0.0743(18) Uani 1 1 d . . .
HB43 H 0.5626 0.5389 0.9885 0.089 Uiso 1 1 calc R . .
CB44 C 0.5609(5) 0.5505(2) 1.1335(6) 0.080(2) Uani 1 1 d . . .
HB44 H 0.5545 0.5232 1.1526 0.096 Uiso 1 1 calc R . .
CB45 C 0.5666(5) 0.58022(19) 1.2016(5) 0.0681(16) Uani 1 1 d . . .
HB45 H 0.5661 0.5735 1.2679 0.082 Uiso 1 1 calc R . .
CB46 C 0.5733(4) 0.62044(16) 1.1736(4) 0.0511(12) Uani 1 1 d . . .
HB46 H 0.5763 0.6411 1.2210 0.061 Uiso 1 1 calc R . .
CC41 C 0.7173(3) 0.70850(14) 1.1012(3) 0.0343(10) Uani 1 1 d . . .
CC42 C 0.7363(4) 0.74917(15) 1.0840(3) 0.0425(10) Uani 1 1 d . . .
HC42 H 0.6784 0.7633 1.0397 0.051 Uiso 1 1 calc R . .
CC43 C 0.8397(4) 0.76983(16) 1.1313(3) 0.0498(12) Uani 1 1 d . . .
HC43 H 0.8527 0.7975 1.1186 0.060 Uiso 1 1 calc R . .
CC44 C 0.9232(4) 0.74867(17) 1.1973(3) 0.0512(13) Uani 1 1 d . . .
HC44 H 0.9922 0.7624 1.2310 0.061 Uiso 1 1 calc R . .
CC45 C 0.9067(4) 0.70788(17) 1.2141(4) 0.0538(13) Uani 1 1 d . . .
HC45 H 0.9646 0.6939 1.2587 0.065 Uiso 1 1 calc R . .
CC46 C 0.8040(4) 0.68712(15) 1.1651(3) 0.0459(11) Uani 1 1 d . . .
HC46 H 0.7936 0.6591 1.1752 0.055 Uiso 1 1 calc R . .
CD41 C 0.4391(3) 0.70948(13) 1.0630(3) 0.0349(10) Uani 1 1 d . . .
CD42 C 0.3608(4) 0.69431(14) 1.1287(3) 0.0403(10) Uani 1 1 d . . .
HD42 H 0.3776 0.6689 1.1587 0.048 Uiso 1 1 calc R . .
CD43 C 0.2564(4) 0.71747(16) 1.1497(3) 0.0470(12) Uani 1 1 d . . .
HD43 H 0.2024 0.7074 1.1935 0.056 Uiso 1 1 calc R . .
CD44 C 0.2330(4) 0.75484(15) 1.1062(3) 0.0427(11) Uani 1 1 d . . .
HD44 H 0.1640 0.7705 1.1215 0.051 Uiso 1 1 calc R . .
CD45 C 0.3099(4) 0.76940(14) 1.0404(3) 0.0414(10) Uani 1 1 d . . .
HD45 H 0.2920 0.7948 1.0105 0.050 Uiso 1 1 calc R . .
CD46 C 0.4127(4) 0.74748(13) 1.0177(3) 0.0371(10) Uani 1 1 d . . .
HD46 H 0.4646 0.7577 0.9725 0.045 Uiso 1 1 calc R . .
B11 B 0.8069(4) 0.42234(15) 0.9695(3) 0.0304(10) Uani 1 1 d . . .
B12 B 0.8032(4) 0.37085(15) 0.8986(3) 0.0305(10) Uani 1 1 d . . .
B13 B 0.9183(4) 0.41545(15) 0.8693(3) 0.0318(10) Uani 1 1 d . . .
B14 B 0.7934(4) 0.37572(15) 1.0213(3) 0.0326(11) Uani 1 1 d . . .
B15 B 0.9555(4) 0.36568(17) 0.8734(3) 0.0377(11) Uani 1 1 d . . .
B16 B 0.9581(4) 0.43965(17) 0.9785(3) 0.0384(12) Uani 1 1 d . . .
B17 B 0.9242(4) 0.40345(15) 1.0613(3) 0.0338(11) Uani 1 1 d . . .
B18 B 0.9230(4) 0.35131(15) 0.9875(3) 0.0322(10) Uani 1 1 d . . .
B19 B 1.0380(4) 0.39569(17) 0.9579(4) 0.0413(12) Uani 1 1 d . . .
B21 B 1.3882(5) 0.63112(19) 0.4533(4) 0.0507(14) Uani 1 1 d . . .
B22 B 1.2073(5) 0.62273(19) 0.4201(4) 0.0484(13) Uani 1 1 d . . .
B23 B 1.3302(5) 0.58362(19) 0.3767(4) 0.0501(14) Uani 1 1 d . . .
B24 B 1.2794(5) 0.63955(19) 0.5305(4) 0.0480(13) Uani 1 1 d . . .
B25 B 1.1926(6) 0.5705(2) 0.4192(4) 0.0546(15) Uani 1 1 d . . .
B26 B 1.4549(5) 0.5841(2) 0.4649(4) 0.0523(14) Uani 1 1 d . . .
B27 B 1.3895(5) 0.6030(2) 0.5624(4) 0.0513(14) Uani 1 1 d . . .
B28 B 1.2065(5) 0.59361(18) 0.5309(4) 0.0453(12) Uani 1 1 d . . .
B29 B 1.3288(5) 0.55533(19) 0.4872(4) 0.0495(13) Uani 1 1 d . . .
C11 C 0.5815(5) 0.84731(19) 0.9731(4) 0.0562(13) Uani 1 1 d . . .
C12 C 0.5627(6) 0.8817(3) 1.0365(6) 0.098(2) Uani 1 1 d . . .
H12A H 0.6003 0.9059 1.0116 0.147 Uiso 1 1 calc R . .
H12B H 0.6023 0.8760 1.1019 0.147 Uiso 1 1 calc R . .
H12C H 0.4730 0.8862 1.0382 0.147 Uiso 1 1 calc R . .
N13 N 0.5916(4) 0.82153(18) 0.9225(4) 0.0696(13) Uani 1 1 d . . .
C21 C 0.8477(6) 0.6596(3) 1.5020(5) 0.0714(17) Uani 1 1 d . . .
C22 C 0.8478(7) 0.6218(3) 1.4522(6) 0.108(3) Uani 1 1 d . . .
H22A H 0.9001 0.6239 1.3992 0.162 Uiso 1 1 calc R . .
H22B H 0.7622 0.6148 1.4261 0.162 Uiso 1 1 calc R . .
H22C H 0.8813 0.6008 1.4974 0.162 Uiso 1 1 calc R . .
N23 N 0.8483(6) 0.6900(2) 1.5425(5) 0.0915(17) Uani 1 1 d . . .
H12 H 0.713(3) 0.3589(12) 0.848(3) 0.027(9) Uiso 1 1 d . . .
H13 H 0.920(3) 0.4319(13) 0.799(3) 0.032(10) Uiso 1 1 d . . .
H14 H 0.719(4) 0.3656(14) 1.069(3) 0.049(12) Uiso 1 1 d . . .
H15 H 1.003(3) 0.3433(12) 0.817(2) 0.028(10) Uiso 1 1 d . . .
H16 H 0.993(5) 0.4721(18) 1.000(4) 0.070(15) Uiso 1 1 d . . .
H17 H 0.944(4) 0.4070(12) 1.143(3) 0.033(10) Uiso 1 1 d . . .
H18 H 0.945(3) 0.3202(13) 1.018(3) 0.029(10) Uiso 1 1 d . . .
H19 H 1.141(5) 0.3986(15) 0.966(3) 0.057(13) Uiso 1 1 d . . .
H22 H 1.138(4) 0.6473(14) 0.371(3) 0.049(12) Uiso 1 1 d . . .
H23 H 1.351(5) 0.5737(16) 0.296(4) 0.067(15) Uiso 1 1 d . . .
H24 H 1.260(4) 0.6687(15) 0.567(3) 0.048(12) Uiso 1 1 d . . .
H25 H 1.121(5) 0.5506(15) 0.374(3) 0.057(13) Uiso 1 1 d . . .
H26 H 1.578(3) 0.5565(10) 0.436(2) 0.015(8) Uiso 1 1 d . . .
H27 H 1.433(6) 0.6101(19) 0.654(5) 0.094(19) Uiso 1 1 d . . .
H28 H 1.104(3) 0.5799(10) 0.544(2) 0.013(8) Uiso 1 1 d . . .
H29 H 1.339(4) 0.5188(14) 0.512(3) 0.039(11) Uiso 1 1 d . . .

loop_
_atom_site_aniso_label
_atom_site_aniso_U_11
_atom_site_aniso_U_22
_atom_site_aniso_U_33
_atom_site_aniso_U_23
_atom_site_aniso_U_13
_atom_site_aniso_U_12
P1 0.0241(5) 0.0340(6) 0.0224(4) 0.0014(4) -0.0011(3) -0.0020(4)
P2 0.0253(5) 0.0316(6) 0.0312(5) 0.0028(4) 0.0033(4) -0.0010(4)
P3 0.0249(5) 0.0326(6) 0.0252(5) -0.0020(4) 0.0025(4) 0.0008(4)
P4 0.0242(5) 0.0301(7) 0.0415(6) -0.0068(5) 0.0044(4) -0.0019(4)
Cl1 0.0431(5) 0.0469(7) 0.0442(5) -0.0039(5) -0.0048(4) 0.0180(5)
Cl2 0.0775(9) 0.0680(10) 0.0845(9) 0.0103(8) 0.0165(7) -0.0234(8)
CA11 0.0269(18) 0.033(2) 0.0221(18) -0.0013(16) -0.0022(14) -0.0028(17)
CA12 0.0279(19) 0.039(3) 0.033(2) 0.0047(17) -0.0024(16) -0.0046(17)
CA13 0.042(2) 0.054(3) 0.033(2) 0.012(2) 0.0107(18) -0.006(2)
CA14 0.049(2) 0.050(3) 0.0219(19) 0.0042(18) 0.0001(17) 0.010(2)
CA15 0.043(2) 0.047(3) 0.027(2) -0.0028(18) -0.0074(17) 0.001(2)
CA16 0.038(2) 0.046(3) 0.028(2) -0.0019(18) 0.0019(16) -0.0093(19)
CB11 0.0253(18) 0.042(3) 0.0241(18) -0.0020(17) 0.0022(15) -0.0040(17)
CB12 0.033(2) 0.033(3) 0.038(2) 0.0064(18) -0.0048(17) 0.0010(17)
CB13 0.039(2) 0.040(3) 0.042(2) 0.006(2) -0.0132(18) 0.001(2)
CB14 0.034(2) 0.053(3) 0.043(2) 0.001(2) -0.0127(18) -0.001(2)
CB15 0.043(2) 0.038(3) 0.051(3) 0.003(2) -0.008(2) -0.014(2)
CB16 0.037(2) 0.040(3) 0.035(2) 0.0055(19) -0.0083(17) -0.0007(19)
CC11 0.0237(18) 0.034(3) 0.0286(19) -0.0009(17) -0.0038(15) -0.0052(17)
CC12 0.037(2) 0.039(3) 0.042(2) -0.003(2) 0.0085(17) -0.0013(19)
CC13 0.043(2) 0.040(3) 0.055(3) -0.005(2) 0.004(2) 0.002(2)
CC14 0.042(2) 0.039(3) 0.060(3) 0.006(2) -0.003(2) -0.012(2)
CC15 0.057(3) 0.052(3) 0.039(2) 0.007(2) 0.011(2) -0.015(2)
CC16 0.046(2) 0.041(3) 0.038(2) -0.003(2) 0.0078(18) -0.010(2)
CD11 0.0259(18) 0.034(2) 0.0313(19) -0.0010(17) 0.0015(15) -0.0046(17)
CD12 0.047(2) 0.034(3) 0.035(2) 0.0046(19) 0.0065(17) 0.004(2)
CD13 0.052(3) 0.043(3) 0.043(2) -0.004(2) 0.013(2) 0.005(2)
CD14 0.036(2) 0.048(3) 0.063(3) -0.013(2) 0.011(2) 0.002(2)
CD15 0.037(2) 0.050(3) 0.056(3) -0.001(2) -0.009(2) 0.013(2)
CD16 0.038(2) 0.049(3) 0.036(2) -0.003(2) -0.0004(18) 0.009(2)
CA21 0.033(2) 0.037(3) 0.035(2) 0.0070(19) 0.0052(17) 0.0005(18)
CA22 0.042(2) 0.052(3) 0.042(2) 0.006(2) 0.0141(19) 0.006(2)
CA23 0.057(3) 0.057(4) 0.056(3) 0.004(2) 0.027(2) 0.007(2)
CA24 0.087(4) 0.049(3) 0.037(2) 0.009(2) 0.015(2) 0.017(3)
CA25 0.075(3) 0.058(4) 0.036(2) 0.002(2) 0.000(2) 0.002(3)
CA26 0.046(3) 0.065(4) 0.038(2) 0.008(2) -0.0018(19) -0.010(2)
CB21 0.0285(19) 0.028(2) 0.038(2) 0.0030(17) 0.0006(16) -0.0027(17)
CB22 0.054(3) 0.040(3) 0.073(3) 0.008(2) -0.022(2) 0.000(2)
CB23 0.067(3) 0.043(3) 0.099(4) 0.006(3) -0.031(3) -0.021(3)
CB24 0.038(2) 0.052(4) 0.065(3) 0.005(2) -0.011(2) -0.008(2)
CB25 0.040(3) 0.055(4) 0.077(3) 0.008(3) -0.019(2) 0.002(2)
CB26 0.037(2) 0.032(3) 0.075(3) 0.006(2) -0.014(2) 0.002(2)
CC21 0.0255(19) 0.035(3) 0.039(2) 0.0032(18) 0.0019(15) -0.0017(16)
CC22 0.049(2) 0.042(3) 0.042(2) -0.006(2) -0.0011(18) -0.003(2)
CC23 0.051(3) 0.041(3) 0.071(3) -0.011(3) 0.001(2) -0.002(2)
CC24 0.045(3) 0.029(3) 0.098(4) 0.001(3) 0.012(3) -0.009(2)
CC25 0.053(3) 0.046(3) 0.063(3) 0.021(2) 0.023(2) 0.003(2)
CC26 0.046(2) 0.041(3) 0.048(2) 0.005(2) 0.014(2) 0.001(2)
CD21 0.032(2) 0.034(3) 0.037(2) 0.0002(18) 0.0000(16) -0.0006(17)
CD22 0.043(3) 0.046(3) 0.065(3) 0.011(2) 0.002(2) 0.003(2)
CD23 0.070(3) 0.045(3) 0.061(3) 0.003(2) -0.007(3) 0.025(3)
CD24 0.065(3) 0.074(4) 0.044(3) -0.015(3) -0.014(2) 0.042(3)
CD25 0.052(3) 0.104(5) 0.041(3) 0.003(3) 0.013(2) 0.034(3)
CD26 0.043(2) 0.066(4) 0.034(2) 0.005(2) 0.0044(18) 0.016(2)
CA31 0.0281(19) 0.042(3) 0.0248(18) -0.0077(17) 0.0031(15) -0.0036(18)
CA32 0.038(2) 0.039(3) 0.051(2) -0.006(2) -0.0003(19) -0.003(2)
CA33 0.047(3) 0.047(3) 0.057(3) -0.019(2) 0.005(2) -0.017(2)
CA34 0.029(2) 0.079(4) 0.043(2) -0.021(2) 0.0028(19) -0.010(2)
CA35 0.034(2) 0.066(4) 0.065(3) -0.010(3) -0.010(2) 0.005(2)
CA36 0.033(2) 0.045(3) 0.051(2) -0.006(2) -0.0065(18) 0.006(2)
CB31 0.033(2) 0.035(3) 0.0287(19) -0.0020(17) 0.0016(16) 0.0013(17)
CB32 0.034(2) 0.049(3) 0.035(2) -0.002(2) 0.0006(16) -0.001(2)
CB33 0.053(2) 0.043(3) 0.028(2) -0.0049(19) -0.0048(18) 0.009(2)
CB34 0.063(3) 0.045(3) 0.026(2) -0.0012(19) 0.0110(19) 0.012(2)
CB35 0.043(2) 0.046(3) 0.042(2) 0.005(2) 0.0177(19) 0.002(2)
CB36 0.032(2) 0.040(3) 0.034(2) -0.0005(18) 0.0070(16) -0.0004(18)
CC31 0.0231(18) 0.043(3) 0.0221(17) -0.0043(17) -0.0013(14) 0.0034(17)
CC32 0.038(2) 0.037(3) 0.034(2) 0.0059(18) 0.0075(17) 0.0012(19)
CC33 0.047(2) 0.040(3) 0.038(2) 0.0029(19) 0.0020(19) 0.012(2)
CC34 0.032(2) 0.058(3) 0.036(2) -0.006(2) -0.0009(17) 0.014(2)
CC35 0.029(2) 0.048(3) 0.038(2) 0.001(2) 0.0065(16) 0.0017(19)
CC36 0.0259(19) 0.037(3) 0.0310(19) -0.0055(17) -0.0003(15) -0.0018(17)
CD31 0.0245(18) 0.032(3) 0.041(2) 0.0040(19) 0.0041(16) 0.0022(16)
CD32 0.0304(19) 0.034(3) 0.041(2) -0.0113(19) 0.0046(16) 0.0039(18)
CD33 0.036(2) 0.039(3) 0.065(3) -0.015(2) 0.009(2) -0.001(2)
CD34 0.040(2) 0.031(3) 0.088(4) 0.004(3) 0.021(2) 0.008(2)
CD35 0.042(2) 0.049(3) 0.067(3) 0.024(3) 0.023(2) 0.011(2)
CD36 0.036(2) 0.050(3) 0.043(2) 0.007(2) 0.0130(18) 0.0075(19)
CA41 0.032(2) 0.035(3) 0.041(2) -0.0128(19) 0.0014(17) -0.0045(18)
CA42 0.040(2) 0.046(3) 0.046(2) -0.008(2) 0.0071(19) 0.005(2)
CA43 0.068(3) 0.051(3) 0.049(3) -0.005(2) 0.022(2) 0.007(2)
CA44 0.088(4) 0.052(4) 0.039(2) -0.009(2) 0.008(3) 0.016(3)
CA45 0.068(3) 0.054(3) 0.051(3) -0.017(2) -0.021(2) 0.014(3)
CA46 0.046(2) 0.050(3) 0.048(3) -0.015(2) -0.002(2) -0.002(2)
CB41 0.028(2) 0.032(3) 0.063(3) -0.003(2) 0.0106(19) -0.0002(18)
CB42 0.048(3) 0.038(3) 0.073(3) -0.011(2) -0.008(2) 0.003(2)
CB43 0.066(3) 0.030(3) 0.121(5) -0.013(3) -0.018(3) -0.001(3)
CB44 0.059(3) 0.044(4) 0.136(6) 0.035(4) 0.009(4) -0.009(3)
CB45 0.052(3) 0.054(4) 0.102(4) 0.023(3) 0.026(3) 0.004(3)
CB46 0.041(2) 0.045(3) 0.070(3) 0.009(2) 0.019(2) 0.010(2)
CC41 0.0230(19) 0.042(3) 0.038(2) -0.0132(19) 0.0041(16) -0.0008(17)
CC42 0.038(2) 0.039(3) 0.050(2) 0.000(2) -0.0005(19) -0.007(2)
CC43 0.040(2) 0.051(3) 0.058(3) -0.008(2) 0.007(2) -0.017(2)
CC44 0.026(2) 0.071(4) 0.056(3) -0.018(3) 0.002(2) -0.012(2)
CC45 0.037(2) 0.061(4) 0.060(3) -0.004(3) -0.011(2) 0.001(2)
CC46 0.037(2) 0.041(3) 0.059(3) -0.004(2) 0.000(2) 0.002(2)
CD41 0.0238(19) 0.038(3) 0.043(2) -0.010(2) 0.0019(16) -0.0038(17)
CD42 0.033(2) 0.037(3) 0.051(2) -0.004(2) 0.0075(18) -0.0027(18)
CD43 0.027(2) 0.060(3) 0.056(3) -0.010(2) 0.0132(19) -0.001(2)
CD44 0.027(2) 0.048(3) 0.053(2) -0.010(2) 0.0017(18) 0.0106(19)
CD45 0.034(2) 0.041(3) 0.049(2) -0.003(2) 0.0017(18) 0.0059(19)
CD46 0.031(2) 0.033(3) 0.048(2) -0.004(2) 0.0043(17) 0.0003(18)
B11 0.029(2) 0.034(3) 0.027(2) 0.0006(19) -0.0032(16) 0.006(2)
B12 0.032(2) 0.032(3) 0.027(2) 0.0026(18) -0.0014(18) 0.002(2)
B13 0.026(2) 0.037(3) 0.033(2) 0.004(2) 0.0050(17) 0.003(2)
B14 0.035(2) 0.038(3) 0.024(2) 0.0030(19) 0.0009(18) -0.005(2)
B15 0.038(2) 0.047(3) 0.028(2) 0.006(2) 0.0004(18) 0.012(2)
B16 0.033(2) 0.039(3) 0.040(3) 0.006(2) -0.0082(19) -0.006(2)
B17 0.033(2) 0.034(3) 0.033(2) 0.000(2) -0.0057(18) 0.003(2)
B18 0.038(2) 0.033(3) 0.024(2) 0.0025(19) -0.0077(18) 0.003(2)
B19 0.023(2) 0.054(4) 0.045(3) 0.002(2) -0.0048(19) 0.004(2)
B21 0.050(3) 0.049(4) 0.052(3) 0.000(3) 0.001(2) 0.001(3)
B22 0.049(3) 0.056(4) 0.039(3) -0.008(3) 0.001(2) 0.002(3)
B23 0.048(3) 0.053(4) 0.048(3) -0.013(3) 0.001(2) 0.001(3)
B24 0.057(3) 0.051(4) 0.035(3) -0.006(2) 0.001(2) 0.000(3)
B25 0.052(3) 0.066(4) 0.044(3) -0.006(3) 0.000(2) -0.003(3)
B26 0.046(3) 0.057(4) 0.053(3) -0.001(3) 0.002(2) 0.009(3)
B27 0.042(3) 0.066(4) 0.043(3) 0.003(3) -0.005(2) -0.004(3)
B28 0.039(3) 0.048(4) 0.048(3) -0.005(3) 0.001(2) 0.005(2)
B29 0.041(3) 0.047(4) 0.061(3) -0.003(3) 0.003(2) 0.002(2)
C11 0.040(3) 0.063(4) 0.068(3) 0.015(3) 0.016(2) 0.004(2)
C12 0.057(4) 0.114(6) 0.125(6) -0.040(5) 0.018(4) -0.005(4)
N13 0.065(3) 0.073(4) 0.074(3) 0.013(3) 0.022(2) -0.002(3)
C21 0.066(4) 0.081(5) 0.067(4) 0.011(4) 0.009(3) -0.022(4)
C22 0.093(5) 0.139(8) 0.094(5) -0.022(5) 0.018(4) -0.011(5)
N23 0.079(4) 0.079(5) 0.114(5) 0.022(4) 0.002(3) -0.013(3)

loop_
_atom_type_symbol
_atom_type_description
_atom_type_scat_dispersion_real
_atom_type_scat_dispersion_imag
_atom_type_scat_source
B B 0.0013 0.0007 'International Tables Vol C Tables 4.2.6.8 and 6.1.1.4'
C C 0.0033 0.0016 'International Tables Vol C Tables 4.2.6.8 and 6.1.1.4'
N N 0.0061 0.0033 'International Tables Vol C Tables 4.2.6.8 and 6.1.1.4'
P P 0.1023 0.0942 'International Tables Vol C Tables 4.2.6.8 and 6.1.1.4'
Cl Cl 0.1484 0.1585 'International Tables Vol C Tables 4.2.6.8 and 6.1.1.4'
H H 0.0000 0.0000 'International Tables Vol C Tables 4.2.6.8 and 6.1.1.4'

loop_
_geom_angle_atom_site_label_1
_geom_angle_atom_site_label_2
_geom_angle_atom_site_label_3
_geom_angle
_geom_angle_site_symmetry_1
_geom_angle_site_symmetry_3
_geom_angle_publ_flag
CA11 P1 CB11 111.90(17) . . ?
CA11 P1 CD11 108.74(17) . . ?
CB11 P1 CD11 108.29(18) . . ?
CA11 P1 CC11 106.40(18) . . ?
CB11 P1 CC11 109.56(18) . . ?
CD11 P1 CC11 111.99(18) . . ?
CB21 P2 CA21 110.51(18) . . ?
CB21 P2 CD21 110.10(19) . . ?
CA21 P2 CD21 106.34(18) . . ?
CB21 P2 CC21 108.57(18) . . ?
CA21 P2 CC21 106.90(19) . . ?
CD21 P2 CC21 114.35(19) . . ?
CD31 P3 CB31 109.71(19) . . ?
CD31 P3 CA31 108.79(19) . . ?
CB31 P3 CA31 109.43(18) . . ?
CD31 P3 CC31 112.92(19) . . ?
CB31 P3 CC31 106.73(17) . . ?
CA31 P3 CC31 109.21(18) . . ?
CA41 P4 CD41 107.39(19) . . ?
CA41 P4 CB41 110.4(2) . . ?
CD41 P4 CB41 110.48(19) . . ?
CA41 P4 CC41 108.31(19) . . ?
CD41 P4 CC41 109.72(18) . . ?
CB41 P4 CC41 110.5(2) . . ?
CA12 CA11 CA16 120.3(3) . . ?
CA12 CA11 P1 121.6(3) . . ?
CA16 CA11 P1 118.0(3) . . ?
CA11 CA12 CA13 118.8(4) . . ?
CA11 CA12 HA12 120.6 . . ?
CA13 CA12 HA12 120.6 . . ?
CA14 CA13 CA12 120.3(4) . . ?
CA14 CA13 HA13 119.8 . . ?
CA12 CA13 HA13 119.8 . . ?
CA13 CA14 CA15 120.5(4) . . ?
CA13 CA14 HA14 119.7 . . ?
CA15 CA14 HA14 119.7 . . ?
CA16 CA15 CA14 120.4(4) . . ?
CA16 CA15 HA15 119.8 . . ?
CA14 CA15 HA15 119.8 . . ?
CA15 CA16 CA11 119.6(4) . . ?
CA15 CA16 HA16 120.2 . . ?
CA11 CA16 HA16 120.2 . . ?
CB12 CB11 CB16 119.6(4) . . ?
CB12 CB11 P1 121.0(3) . . ?
CB16 CB11 P1 119.4(3) . . ?
CB13 CB12 CB11 120.2(4) . . ?
CB13 CB12 HB12 119.9 . . ?
CB11 CB12 HB12 119.9 . . ?
CB12 CB13 CB14 119.9(4) . . ?
CB12 CB13 HB13 120.1 . . ?
CB14 CB13 HB13 120.1 . . ?
CB13 CB14 CB15 120.9(4) . . ?
CB13 CB14 HB14 119.5 . . ?
CB15 CB14 HB14 119.5 . . ?
CB16 CB15 CB14 119.6(4) . . ?
CB16 CB15 HB15 120.2 . . ?
CB14 CB15 HB15 120.2 . . ?
CB15 CB16 CB11 119.8(4) . . ?
CB15 CB16 HB16 120.1 . . ?
CB11 CB16 HB16 120.1 . . ?
CC16 CC11 CC12 118.8(4) . . ?
CC16 CC11 P1 121.5(3) . . ?
CC12 CC11 P1 119.6(3) . . ?
CC13 CC12 CC11 120.1(4) . . ?
CC13 CC12 HC12 119.9 . . ?
CC11 CC12 HC12 119.9 . . ?
CC14 CC13 CC12 120.5(4) . . ?
CC14 CC13 HC13 119.8 . . ?
CC12 CC13 HC13 119.8 . . ?
CC13 CC14 CC15 119.9(5) . . ?
CC13 CC14 HC14 120.1 . . ?
CC15 CC14 HC14 120.1 . . ?
CC14 CC15 CC16 121.3(4) . . ?
CC14 CC15 HC15 119.4 . . ?
CC16 CC15 HC15 119.4 . . ?
CC11 CC16 CC15 119.4(4) . . ?
CC11 CC16 HC16 120.3 . . ?
CC15 CC16 HC16 120.3 . . ?
CD12 CD11 CD16 119.6(4) . . ?
CD12 CD11 P1 119.8(3) . . ?
CD16 CD11 P1 120.5(3) . . ?
CD13 CD12 CD11 120.6(4) . . ?
CD13 CD12 HD12 119.7 . . ?
CD11 CD12 HD12 119.7 . . ?
CD12 CD13 CD14 119.8(4) . . ?
CD12 CD13 HD13 120.1 . . ?
CD14 CD13 HD13 120.1 . . ?
CD13 CD14 CD15 120.0(4) . . ?
CD13 CD14 HD14 120.0 . . ?
CD15 CD14 HD14 120.0 . . ?
CD16 CD15 CD14 120.2(4) . . ?
CD16 CD15 HD15 119.9 . . ?
CD14 CD15 HD15 119.9 . . ?
CD15 CD16 CD11 119.7(4) . . ?
CD15 CD16 HD16 120.1 . . ?
CD11 CD16 HD16 120.1 . . ?
CA22 CA21 CA26 120.9(4) . . ?
CA22 CA21 P2 121.3(3) . . ?
CA26 CA21 P2 117.8(3) . . ?
CA21 CA22 CA23 118.1(4) . . ?
CA21 CA22 HA22 120.9 . . ?
CA23 CA22 HA22 120.9 . . ?
CA24 CA23 CA22 121.0(4) . . ?
CA24 CA23 HA23 119.5 . . ?
CA22 CA23 HA23 119.5 . . ?
CA23 CA24 CA25 120.2(4) . . ?
CA23 CA24 HA24 119.9 . . ?
CA25 CA24 HA24 119.9 . . ?
CA26 CA25 CA24 119.7(5) . . ?
CA26 CA25 HA25 120.1 . . ?
CA24 CA25 HA25 120.1 . . ?
CA25 CA26 CA21 120.0(4) . . ?
CA25 CA26 HA26 120.0 . . ?
CA21 CA26 HA26 120.0 . . ?
CB22 CB21 CB26 118.7(4) . . ?
CB22 CB21 P2 120.3(3) . . ?
CB26 CB21 P2 121.0(3) . . ?
CB23 CB22 CB21 120.2(5) . . ?
CB23 CB22 HB22 119.9 . . ?
CB21 CB22 HB22 119.9 . . ?
CB24 CB23 CB22 120.0(5) . . ?
CB24 CB23 HB23 120.0 . . ?
CB22 CB23 HB23 120.0 . . ?
CB25 CB24 CB23 120.2(4) . . ?
CB25 CB24 HB24 119.9 . . ?
CB23 CB24 HB24 119.9 . . ?
CB24 CB25 CB26 120.1(5) . . ?
CB24 CB25 HB25 119.9 . . ?
CB26 CB25 HB25 119.9 . . ?
CB25 CB26 CB21 120.7(5) . . ?
CB25 CB26 HB26 119.6 . . ?
CB21 CB26 HB26 119.6 . . ?
CC26 CC21 CC22 118.5(4) . . ?
CC26 CC21 P2 120.7(3) . . ?
CC22 CC21 P2 120.6(3) . . ?
CC23 CC22 CC21 120.5(4) . . ?
CC23 CC22 HC22 119.8 . . ?
CC21 CC22 HC22 119.8 . . ?
CC24 CC23 CC22 120.6(5) . . ?
CC24 CC23 HC23 119.7 . . ?
CC22 CC23 HC23 119.7 . . ?
CC25 CC24 CC23 120.2(5) . . ?
CC25 CC24 HC24 119.9 . . ?
CC23 CC24 HC24 119.9 . . ?
CC24 CC25 CC26 120.9(5) . . ?
CC24 CC25 HC25 119.5 . . ?
CC26 CC25 HC25 119.5 . . ?
CC21 CC26 CC25 119.3(4) . . ?
CC21 CC26 HC26 120.3 . . ?
CC25 CC26 HC26 120.3 . . ?
CD26 CD21 CD22 119.7(4) . . ?
CD26 CD21 P2 123.3(3) . . ?
CD22 CD21 P2 116.9(3) . . ?
CD21 CD22 CD23 120.2(5) . . ?
CD21 CD22 HD22 119.9 . . ?
CD23 CD22 HD22 119.9 . . ?
CD24 CD23 CD22 118.7(5) . . ?
CD24 CD23 HD23 120.6 . . ?
CD22 CD23 HD23 120.6 . . ?
CD25 CD24 CD23 121.5(4) . . ?
CD25 CD24 HD24 119.3 . . ?
CD23 CD24 HD24 119.3 . . ?
CD24 CD25 CD26 121.1(5) . . ?
CD24 CD25 HD25 119.5 . . ?
CD26 CD25 HD25 119.5 . . ?
CD21 CD26 CD25 118.8(5) . . ?
CD21 CD26 HD26 120.6 . . ?
CD25 CD26 HD26 120.6 . . ?
CA32 CA31 CA36 119.7(4) . . ?
CA32 CA31 P3 120.5(3) . . ?
CA36 CA31 P3 119.8(3) . . ?
CA31 CA32 CA33 120.3(4) . . ?
CA31 CA32 HA32 119.8 . . ?
CA33 CA32 HA32 119.8 . . ?
CA34 CA33 CA32 120.1(5) . . ?
CA34 CA33 HA33 120.0 . . ?
CA32 CA33 HA33 120.0 . . ?
CA33 CA34 CA35 120.0(4) . . ?
CA33 CA34 HA34 120.0 . . ?
CA35 CA34 HA34 120.0 . . ?
CA34 CA35 CA36 120.5(5) . . ?
CA34 CA35 HA35 119.7 . . ?
CA36 CA35 HA35 119.7 . . ?
CA35 CA36 CA31 119.3(5) . . ?
CA35 CA36 HA36 120.3 . . ?
CA31 CA36 HA36 120.3 . . ?
CB32 CB31 CB36 119.9(3) . . ?
CB32 CB31 P3 118.1(3) . . ?
CB36 CB31 P3 122.0(3) . . ?
CB33 CB32 CB31 119.7(4) . . ?
CB33 CB32 HB32 120.2 . . ?
CB31 CB32 HB32 120.2 . . ?
CB32 CB33 CB34 120.1(4) . . ?
CB32 CB33 HB33 120.0 . . ?
CB34 CB33 HB33 120.0 . . ?
CB35 CB34 CB33 119.7(4) . . ?
CB35 CB34 HB34 120.1 . . ?
CB33 CB34 HB34 120.1 . . ?
CB34 CB35 CB36 120.9(4) . . ?
CB34 CB35 HB35 119.6 . . ?
CB36 CB35 HB35 119.6 . . ?
CB35 CB36 CB31 119.7(4) . . ?
CB35 CB36 HB36 120.1 . . ?
CB31 CB36 HB36 120.1 . . ?
CC36 CC31 CC32 120.0(3) . . ?
CC36 CC31 P3 122.1(3) . . ?
CC32 CC31 P3 117.8(3) . . ?
CC33 CC32 CC31 120.2(4) . . ?
CC33 CC32 HC32 119.9 . . ?
CC31 CC32 HC32 119.9 . . ?
CC34 CC33 CC32 119.3(4) . . ?
CC34 CC33 HC33 120.3 . . ?
CC32 CC33 HC33 120.3 . . ?
CC35 CC34 CC33 120.5(4) . . ?
CC35 CC34 HC34 119.8 . . ?
CC33 CC34 HC34 119.8 . . ?
CC34 CC35 CC36 121.3(4) . . ?
CC34 CC35 HC35 119.3 . . ?
CC36 CC35 HC35 119.3 . . ?
CC31 CC36 CC35 118.7(4) . . ?
CC31 CC36 HC36 120.6 . . ?
CC35 CC36 HC36 120.6 . . ?
CD32 CD31 CD36 118.2(4) . . ?
CD32 CD31 P3 120.8(3) . . ?
CD36 CD31 P3 120.8(3) . . ?
CD33 CD32 CD31 120.5(4) . . ?
CD33 CD32 HD32 119.8 . . ?
CD31 CD32 HD32 119.8 . . ?
CD34 CD33 CD32 119.6(4) . . ?
CD34 CD33 HD33 120.2 . . ?
CD32 CD33 HD33 120.2 . . ?
CD33 CD34 CD35 121.4(5) . . ?
CD33 CD34 HD34 119.3 . . ?
CD35 CD34 HD34 119.3 . . ?
CD34 CD35 CD36 120.1(4) . . ?
CD34 CD35 HD35 120.0 . . ?
CD36 CD35 HD35 120.0 . . ?
CD35 CD36 CD31 120.2(4) . . ?
CD35 CD36 HD36 119.9 . . ?
CD31 CD36 HD36 119.9 . . ?
CA42 CA41 CA46 119.2(4) . . ?
CA42 CA41 P4 121.8(3) . . ?
CA46 CA41 P4 118.9(3) . . ?
CA43 CA42 CA41 120.6(4) . . ?
CA43 CA42 HA42 119.7 . . ?
CA41 CA42 HA42 119.7 . . ?
CA42 CA43 CA44 119.4(5) . . ?
CA42 CA43 HA43 120.3 . . ?
CA44 CA43 HA43 120.3 . . ?
CA45 CA44 CA43 120.5(4) . . ?
CA45 CA44 HA44 119.7 . . ?
CA43 CA44 HA44 119.7 . . ?
CA46 CA45 CA44 120.5(5) . . ?
CA46 CA45 HA45 119.8 . . ?
CA44 CA45 HA45 119.8 . . ?
CA45 CA46 CA41 119.7(4) . . ?
CA45 CA46 HA46 120.2 . . ?
CA41 CA46 HA46 120.2 . . ?
CB42 CB41 CB46 119.4(5) . . ?
CB42 CB41 P4 119.8(4) . . ?
CB46 CB41 P4 120.7(4) . . ?
CB43 CB42 CB41 119.1(5) . . ?
CB43 CB42 HB42 120.5 . . ?
CB41 CB42 HB42 120.5 . . ?
CB42 CB43 CB44 120.2(6) . . ?
CB42 CB43 HB43 119.9 . . ?
CB44 CB43 HB43 119.9 . . ?
CB45 CB44 CB43 120.9(6) . . ?
CB45 CB44 HB44 119.6 . . ?
CB43 CB44 HB44 119.6 . . ?
CB44 CB45 CB46 119.8(6) . . ?
CB44 CB45 HB45 120.1 . . ?
CB46 CB45 HB45 120.1 . . ?
CB45 CB46 CB41 120.7(5) . . ?
CB45 CB46 HB46 119.6 . . ?
CB41 CB46 HB46 119.6 . . ?
CC42 CC41 CC46 119.9(4) . . ?
CC42 CC41 P4 119.1(3) . . ?
CC46 CC41 P4 121.0(3) . . ?
CC41 CC42 CC43 121.1(4) . . ?
CC41 CC42 HC42 119.4 . . ?
CC43 CC42 HC42 119.4 . . ?
CC44 CC43 CC42 118.6(5) . . ?
CC44 CC43 HC43 120.7 . . ?
CC42 CC43 HC43 120.7 . . ?
CC45 CC44 CC43 121.0(4) . . ?
CC45 CC44 HC44 119.5 . . ?
CC43 CC44 HC44 119.5 . . ?
CC44 CC45 CC46 120.2(4) . . ?
CC44 CC45 HC45 119.9 . . ?
CC46 CC45 HC45 119.9 . . ?
CC41 CC46 CC45 119.2(5) . . ?
CC41 CC46 HC46 120.4 . . ?
CC45 CC46 HC46 120.4 . . ?
CD42 CD41 CD46 120.1(4) . . ?
CD42 CD41 P4 122.0(3) . . ?
CD46 CD41 P4 117.8(3) . . ?
CD41 CD42 CD43 119.1(4) . . ?
CD41 CD42 HD42 120.4 . . ?
CD43 CD42 HD42 120.4 . . ?
CD44 CD43 CD42 120.1(4) . . ?
CD44 CD43 HD43 119.9 . . ?
CD42 CD43 HD43 119.9 . . ?
CD45 CD44 CD43 120.4(4) . . ?
CD45 CD44 HD44 119.8 . . ?
CD43 CD44 HD44 119.8 . . ?
CD44 CD45 CD46 121.1(4) . . ?
CD44 CD45 HD45 119.4 . . ?
CD46 CD45 HD45 119.4 . . ?
CD45 CD46 CD41 119.1(4) . . ?
CD45 CD46 HD46 120.5 . . ?
CD41 CD46 HD46 120.5 . . ?
B16 B11 B14 113.2(3) . . ?
B16 B11 B17 58.9(3) . . ?
B14 B11 B17 58.4(3) . . ?
B16 B11 Cl1 119.1(3) . . ?
B14 B11 Cl1 120.2(3) . . ?
B17 B11 Cl1 135.1(3) . . ?
B16 B11 B13 55.8(2) . . ?
B14 B11 B13 106.4(3) . . ?
B17 B11 B13 91.6(3) . . ?
Cl1 B11 B13 125.8(3) . . ?
B16 B11 B12 106.9(3) . . ?
B14 B11 B12 55.4(2) . . ?
B17 B11 B12 91.5(3) . . ?
Cl1 B11 B12 126.1(3) . . ?
B13 B11 B12 61.3(2) . . ?
B15 B12 B14 112.0(3) . . ?
B15 B12 B18 58.8(2) . . ?
B14 B12 B18 58.3(2) . . ?
B15 B12 B11 102.8(3) . . ?
B14 B12 B11 54.9(2) . . ?
B18 B12 B11 89.7(3) . . ?
B15 B12 B13 53.7(3) . . ?
B14 B12 B13 103.9(3) . . ?
B18 B12 B13 89.7(3) . . ?
B11 B12 B13 58.9(2) . . ?
B15 B12 H12 124.6(17) . . ?
B14 B12 H12 118.7(17) . . ?
B18 B12 H12 138.9(19) . . ?
B11 B12 H12 123.5(18) . . ?
B13 B12 H12 126.7(18) . . ?
B15 B13 B16 112.8(3) . . ?
B15 B13 B19 58.4(3) . . ?
B16 B13 B19 58.7(3) . . ?
B15 B13 B11 104.6(3) . . ?
B16 B13 B11 55.2(2) . . ?
B19 B13 B11 90.2(3) . . ?
B15 B13 B12 54.8(2) . . ?
B16 B13 B12 105.2(3) . . ?
B19 B13 B12 90.2(3) . . ?
B11 B13 B12 59.8(2) . . ?
B15 B13 H13 118(2) . . ?
B16 B13 H13 121(2) . . ?
B19 B13 H13 133.8(19) . . ?
B11 B13 H13 130(2) . . ?
B12 B13 H13 127(2) . . ?
B11 B14 B17 63.3(3) . . ?
B11 B14 B18 101.5(3) . . ?
B17 B14 B18 71.4(3) . . ?
B11 B14 B12 69.7(3) . . ?
B17 B14 B12 103.3(3) . . ?
B18 B14 B12 63.0(2) . . ?
B11 B14 H14 127(2) . . ?
B17 B14 H14 125(2) . . ?
B18 B14 H14 131(2) . . ?
B12 B14 H14 132(2) . . ?
B13 B15 B19 63.9(3) . . ?
B13 B15 B12 71.6(3) . . ?
B19 B15 B12 103.6(3) . . ?
B13 B15 B18 103.1(3) . . ?
B19 B15 B18 70.9(3) . . ?
B12 B15 B18 63.0(3) . . ?
B13 B15 H15 132.6(17) . . ?
B19 B15 H15 124.6(18) . . ?
B12 B15 H15 131.4(18) . . ?
B18 B15 H15 124.1(17) . . ?
B11 B16 B13 69.0(3) . . ?
B11 B16 B17 63.1(3) . . ?
B13 B16 B17 102.3(4) . . ?
B11 B16 B19 101.0(4) . . ?
B13 B16 B19 62.8(3) . . ?
B17 B16 B19 70.8(3) . . ?
B11 B16 H16 127(3) . . ?
B13 B16 H16 134(3) . . ?
B17 B16 H16 124(3) . . ?
B19 B16 H16 132(3) . . ?
B14 B17 B16 112.4(3) . . ?
B14 B17 B11 58.3(3) . . ?
B16 B17 B11 58.1(2) . . ?
B14 B17 B19 104.0(3) . . ?
B16 B17 B19 54.6(3) . . ?
B11 B17 B19 88.4(3) . . ?
B14 B17 B18 54.4(2) . . ?
B16 B17 B18 104.3(3) . . ?
B11 B17 B18 88.5(3) . . ?
B19 B17 B18 59.6(2) . . ?
B14 B17 H17 116(2) . . ?
B16 B17 H17 124(2) . . ?
B11 B17 H17 135(2) . . ?
B19 B17 H17 132(2) . . ?
B18 B17 H17 126(2) . . ?
B14 B18 B15 111.9(3) . . ?
B14 B18 B12 58.7(2) . . ?
B15 B18 B12 58.3(2) . . ?
B14 B18 B19 104.4(3) . . ?
B15 B18 B19 54.1(3) . . ?
B12 B18 B19 90.3(3) . . ?
B14 B18 B17 54.2(2) . . ?
B15 B18 B17 104.0(3) . . ?
B12 B18 B17 90.2(3) . . ?
B19 B18 B17 60.2(2) . . ?
B14 B18 H18 117.8(19) . . ?
B15 B18 H18 122.9(19) . . ?
B12 B18 H18 133.7(19) . . ?
B19 B18 H18 129.9(19) . . ?
B17 B18 H18 126.9(19) . . ?
B15 B19 B16 112.0(3) . . ?
B15 B19 B13 57.7(3) . . ?
B16 B19 B13 58.5(3) . . ?
B15 B19 B18 55.0(3) . . ?
B16 B19 B18 104.8(3) . . ?
B13 B19 B18 89.9(3) . . ?
B15 B19 B17 104.8(3) . . ?
B16 B19 B17 54.5(3) . . ?
B13 B19 B17 89.8(3) . . ?
B18 B19 B17 60.3(2) . . ?
B15 B19 H19 124(2) . . ?
B16 B19 H19 115(3) . . ?
B13 B19 H19 132(2) . . ?
B18 B19 H19 133(3) . . ?
B17 B19 H19 127(2) . . ?
B24 B21 B26 113.6(4) . . ?
B24 B21 B27 59.1(3) . . ?
B26 B21 B27 58.8(3) . . ?
B24 B21 Cl2 119.2(4) . . ?
B26 B21 Cl2 120.2(4) . . ?
B27 B21 Cl2 135.4(4) . . ?
B24 B21 B23 106.0(4) . . ?
B26 B21 B23 55.0(3) . . ?
B27 B21 B23 90.8(4) . . ?
Cl2 B21 B23 126.7(4) . . ?
B24 B21 B22 55.8(3) . . ?
B26 B21 B22 106.6(4) . . ?
B27 B21 B22 92.2(3) . . ?
Cl2 B21 B22 125.0(4) . . ?
B23 B21 B22 60.9(3) . . ?
B24 B22 B25 111.0(4) . . ?
B24 B22 B28 57.6(3) . . ?
B25 B22 B28 57.9(3) . . ?
B24 B22 B21 54.2(3) . . ?
B25 B22 B21 103.3(4) . . ?
B28 B22 B21 88.6(3) . . ?
B24 B22 B23 103.4(4) . . ?
B25 B22 B23 54.0(3) . . ?
B28 B22 B23 88.7(4) . . ?
B21 B22 B23 59.4(3) . . ?
B24 B22 H22 117(2) . . ?
B25 B22 H22 127(2) . . ?
B28 B22 H22 139(2) . . ?
B21 B22 H22 123(2) . . ?
B23 B22 H22 129(2) . . ?
B25 B23 B26 113.1(4) . . ?
B25 B23 B29 58.8(3) . . ?
B26 B23 B29 58.4(3) . . ?
B25 B23 B21 104.5(4) . . ?
B26 B23 B21 55.1(3) . . ?
B29 B23 B21 89.3(3) . . ?
B25 B23 B22 55.3(3) . . ?
B26 B23 B22 105.6(4) . . ?
B29 B23 B22 90.6(3) . . ?
B21 B23 B22 59.6(3) . . ?
B25 B23 H23 120(2) . . ?
B26 B23 H23 117(2) . . ?
B29 B23 H23 132(3) . . ?
B21 B23 H23 130(3) . . ?
B22 B23 H23 131(2) . . ?
B21 B24 B28 101.8(4) . . ?
B21 B24 B27 62.8(3) . . ?
B28 B24 B27 71.0(4) . . ?
B21 B24 B22 70.0(3) . . ?
B28 B24 B22 63.7(3) . . ?
B27 B24 B22 103.2(4) . . ?
B21 B24 H24 127(2) . . ?
B28 B24 H24 131(2) . . ?
B27 B24 H24 130(2) . . ?
B22 B24 H24 126(2) . . ?
B23 B25 B28 102.0(4) . . ?
B23 B25 B29 63.3(3) . . ?
B28 B25 B29 69.7(3) . . ?
B23 B25 B22 70.6(4) . . ?
B28 B25 B22 63.4(3) . . ?
B29 B25 B22 102.5(4) . . ?
B23 B25 H25 121(2) . . ?
B28 B25 H25 137(2) . . ?
B29 B25 H25 128(3) . . ?
B22 B25 H25 129(3) . . ?
B23 B26 B21 69.9(3) . . ?
B23 B26 B29 63.4(3) . . ?
B21 B26 B29 101.1(4) . . ?
B23 B26 B27 102.2(4) . . ?
B21 B26 B27 62.5(3) . . ?
B29 B26 B27 69.9(4) . . ?
B24 B27 B26 112.7(4) . . ?
B24 B27 B21 58.1(3) . . ?
B26 B27 B21 58.7(3) . . ?
B24 B27 B29 104.6(4) . . ?
B26 B27 B29 55.0(3) . . ?
B21 B27 B29 89.8(4) . . ?
B24 B27 B28 54.5(3) . . ?
B26 B27 B28 104.6(4) . . ?
B21 B27 B28 89.0(3) . . ?
B29 B27 B28 59.8(3) . . ?
B24 B27 H27 106(3) . . ?
B26 B27 H27 134(3) . . ?
B21 B27 H27 134(3) . . ?
B29 B27 H27 135(3) . . ?
B28 B27 H27 118(3) . . ?
B24 B28 B25 112.7(4) . . ?
B24 B28 B22 58.6(3) . . ?
B25 B28 B22 58.7(3) . . ?
B24 B28 B29 104.5(4) . . ?
B25 B28 B29 55.2(3) . . ?
B22 B28 B29 90.8(3) . . ?
B24 B28 B27 54.5(3) . . ?
B25 B28 B27 104.6(4) . . ?
B22 B28 B27 90.2(3) . . ?
B29 B28 B27 59.5(3) . . ?
B24 B28 H28 138.6(16) . . ?
B25 B28 H28 88.7(15) . . ?
B22 B28 H28 114.2(15) . . ?
B29 B28 H28 116.6(16) . . ?
B27 B28 H28 155.6(15) . . ?
B26 B29 B25 112.1(4) . . ?
B26 B29 B23 58.2(3) . . ?
B25 B29 B23 57.9(3) . . ?
B26 B29 B27 55.0(3) . . ?
B25 B29 B27 105.4(4) . . ?
B23 B29 B27 90.0(4) . . ?
B26 B29 B28 105.4(4) . . ?
B25 B29 B28 55.0(3) . . ?
B23 B29 B28 89.9(3) . . ?
B27 B29 B28 60.7(3) . . ?
B26 B29 H29 122.7(18) . . ?
B25 B29 H29 118.0(19) . . ?
B23 B29 H29 136.3(18) . . ?
B27 B29 H29 128.1(19) . . ?
B28 B29 H29 125.0(18) . . ?
N13 C11 C12 177.2(6) . . ?
C11 C12 H12A 109.5 . . ?
C11 C12 H12B 109.5 . . ?
H12A C12 H12B 109.5 . . ?
C11 C12 H12C 109.5 . . ?
H12A C12 H12C 109.5 . . ?
H12B C12 H12C 109.5 . . ?
N23 C21 C22 179.5(9) . . ?
C21 C22 H22A 109.5 . . ?
C21 C22 H22B 109.5 . . ?
H22A C22 H22B 109.5 . . ?
C21 C22 H22C 109.5 . . ?
H22A C22 H22C 109.5 . . ?
H22B C22 H22C 109.5 . . ?

loop_
_geom_bond_atom_site_label_1
_geom_bond_atom_site_label_2
_geom_bond_distance
_geom_bond_site_symmetry_2
_geom_bond_publ_flag
P1 CA11 1.791(3) . ?
P1 CB11 1.791(4) . ?
P1 CD11 1.799(4) . ?
P1 CC11 1.801(4) . ?
P2 CB21 1.795(4) . ?
P2 CA21 1.796(4) . ?
P2 CD21 1.798(4) . ?
P2 CC21 1.800(4) . ?
P3 CD31 1.793(4) . ?
P3 CB31 1.794(4) . ?
P3 CA31 1.805(4) . ?
P3 CC31 1.806(4) . ?
P4 CA41 1.786(4) . ?
P4 CD41 1.802(4) . ?
P4 CB41 1.803(5) . ?
P4 CC41 1.809(4) . ?
Cl1 B11 1.857(4) . ?
Cl2 B21 1.850(6) . ?
CA11 CA12 1.392(5) . ?
CA11 CA16 1.398(5) . ?
CA12 CA13 1.398(6) . ?
CA12 HA12 0.9400 . ?
CA13 CA14 1.370(6) . ?
CA13 HA13 0.9400 . ?
CA14 CA15 1.381(6) . ?
CA14 HA14 0.9400 . ?
CA15 CA16 1.371(5) . ?
CA15 HA15 0.9400 . ?
CA16 HA16 0.9400 . ?
CB11 CB12 1.387(6) . ?
CB11 CB16 1.405(6) . ?
CB12 CB13 1.375(6) . ?
CB12 HB12 0.9400 . ?
CB13 CB14 1.379(7) . ?
CB13 HB13 0.9400 . ?
CB14 CB15 1.383(6) . ?
CB14 HB14 0.9400 . ?
CB15 CB16 1.376(6) . ?
CB15 HB15 0.9400 . ?
CB16 HB16 0.9400 . ?
CC11 CC16 1.385(6) . ?
CC11 CC12 1.417(6) . ?
CC12 CC13 1.388(7) . ?
CC12 HC12 0.9400 . ?
CC13 CC14 1.360(7) . ?
CC13 HC13 0.9400 . ?
CC14 CC15 1.378(7) . ?
CC14 HC14 0.9400 . ?
CC15 CC16 1.393(7) . ?
CC15 HC15 0.9400 . ?
CC16 HC16 0.9400 . ?
CD11 CD12 1.386(5) . ?
CD11 CD16 1.392(6) . ?
CD12 CD13 1.377(6) . ?
CD12 HD12 0.9400 . ?
CD13 CD14 1.383(7) . ?
CD13 HD13 0.9400 . ?
CD14 CD15 1.390(7) . ?
CD14 HD14 0.9400 . ?
CD15 CD16 1.382(6) . ?
CD15 HD15 0.9400 . ?
CD16 HD16 0.9400 . ?
CA21 CA22 1.383(6) . ?
CA21 CA26 1.392(6) . ?
CA22 CA23 1.391(6) . ?
CA22 HA22 0.9400 . ?
CA23 CA24 1.375(7) . ?
CA23 HA23 0.9400 . ?
CA24 CA25 1.383(8) . ?
CA24 HA24 0.9400 . ?
CA25 CA26 1.372(7) . ?
CA25 HA25 0.9400 . ?
CA26 HA26 0.9400 . ?
CB21 CB22 1.381(6) . ?
CB21 CB26 1.390(6) . ?
CB22 CB23 1.379(7) . ?
CB22 HB22 0.9400 . ?
CB23 CB24 1.375(7) . ?
CB23 HB23 0.9400 . ?
CB24 CB25 1.366(7) . ?
CB24 HB24 0.9400 . ?
CB25 CB26 1.367(7) . ?
CB25 HB25 0.9400 . ?
CB26 HB26 0.9400 . ?
CC21 CC26 1.390(6) . ?
CC21 CC22 1.407(6) . ?
CC22 CC23 1.375(7) . ?
CC22 HC22 0.9400 . ?
CC23 CC24 1.362(7) . ?
CC23 HC23 0.9400 . ?
CC24 CC25 1.362(7) . ?
CC24 HC24 0.9400 . ?
CC25 CC26 1.400(7) . ?
CC25 HC25 0.9400 . ?
CC26 HC26 0.9400 . ?
CD21 CD26 1.382(6) . ?
CD21 CD22 1.396(6) . ?
CD22 CD23 1.396(7) . ?
CD22 HD22 0.9400 . ?
CD23 CD24 1.365(8) . ?
CD23 HD23 0.9400 . ?
CD24 CD25 1.353(8) . ?
CD24 HD24 0.9400 . ?
CD25 CD26 1.389(7) . ?
CD25 HD25 0.9400 . ?
CD26 HD26 0.9400 . ?
CA31 CA32 1.369(6) . ?
CA31 CA36 1.402(6) . ?
CA32 CA33 1.384(6) . ?
CA32 HA32 0.9400 . ?
CA33 CA34 1.373(7) . ?
CA33 HA33 0.9400 . ?
CA34 CA35 1.375(7) . ?
CA34 HA34 0.9400 . ?
CA35 CA36 1.377(7) . ?
CA35 HA35 0.9400 . ?
CA36 HA36 0.9400 . ?
CB31 CB32 1.393(6) . ?
CB31 CB36 1.394(6) . ?
CB32 CB33 1.381(6) . ?
CB32 HB32 0.9400 . ?
CB33 CB34 1.401(7) . ?
CB33 HB33 0.9400 . ?
CB34 CB35 1.369(6) . ?
CB34 HB34 0.9400 . ?
CB35 CB36 1.378(6) . ?
CB35 HB35 0.9400 . ?
CB36 HB36 0.9400 . ?
CC31 CC36 1.392(5) . ?
CC31 CC32 1.402(6) . ?
CC32 CC33 1.398(6) . ?
CC32 HC32 0.9400 . ?
CC33 CC34 1.387(6) . ?
CC33 HC33 0.9400 . ?
CC34 CC35 1.372(7) . ?
CC34 HC34 0.9400 . ?
CC35 CC36 1.400(6) . ?
CC35 HC35 0.9400 . ?
CC36 HC36 0.9400 . ?
CD31 CD32 1.405(6) . ?
CD31 CD36 1.414(6) . ?
CD32 CD33 1.394(7) . ?
CD32 HD32 0.9400 . ?
CD33 CD34 1.367(7) . ?
CD33 HD33 0.9400 . ?
CD34 CD35 1.377(7) . ?
CD34 HD34 0.9400 . ?
CD35 CD36 1.380(6) . ?
CD35 HD35 0.9400 . ?
CD36 HD36 0.9400 . ?
CA41 CA42 1.394(6) . ?
CA41 CA46 1.413(6) . ?
CA42 CA43 1.377(7) . ?
CA42 HA42 0.9400 . ?
CA43 CA44 1.399(8) . ?
CA43 HA43 0.9400 . ?
CA44 CA45 1.377(8) . ?
CA44 HA44 0.9400 . ?
CA45 CA46 1.376(7) . ?
CA45 HA45 0.9400 . ?
CA46 HA46 0.9400 . ?
CB41 CB42 1.391(7) . ?
CB41 CB46 1.403(7) . ?
CB42 CB43 1.390(8) . ?
CB42 HB42 0.9400 . ?
CB43 CB44 1.399(9) . ?
CB43 HB43 0.9400 . ?
CB44 CB45 1.352(9) . ?
CB44 HB44 0.9400 . ?
CB45 CB46 1.381(7) . ?
CB45 HB45 0.9400 . ?
CB46 HB46 0.9400 . ?
CC41 CC42 1.376(6) . ?
CC41 CC46 1.393(6) . ?
CC42 CC43 1.392(6) . ?
CC42 HC42 0.9400 . ?
CC43 CC44 1.386(7) . ?
CC43 HC43 0.9400 . ?
CC44 CC45 1.375(7) . ?
CC44 HC44 0.9400 . ?
CC45 CC46 1.397(7) . ?
CC45 HC45 0.9400 . ?
CC46 HC46 0.9400 . ?
CD41 CD42 1.391(6) . ?
CD41 CD46 1.410(6) . ?
CD42 CD43 1.405(6) . ?
CD42 HD42 0.9400 . ?
CD43 CD44 1.377(7) . ?
CD43 HD43 0.9400 . ?
CD44 CD45 1.375(6) . ?
CD44 HD44 0.9400 . ?
CD45 CD46 1.377(6) . ?
CD45 HD45 0.9400 . ?
CD46 HD46 0.9400 . ?
B11 B16 1.701(6) . ?
B11 B14 1.703(7) . ?
B11 B17 1.787(6) . ?
B11 B13 1.933(6) . ?
B11 B12 1.953(7) . ?
B12 B15 1.706(6) . ?
B12 B14 1.714(6) . ?
B12 B18 1.787(6) . ?
B12 B13 1.981(6) . ?
B12 H12 1.19(4) . ?
B13 B15 1.682(7) . ?
B13 B16 1.713(7) . ?
B13 B19 1.786(6) . ?
B13 H13 1.12(4) . ?
B14 B17 1.704(6) . ?
B14 B18 1.707(7) . ?
B14 H14 1.13(4) . ?
B15 B19 1.695(7) . ?
B15 B18 1.715(6) . ?
B15 H15 1.22(4) . ?
B16 B17 1.715(7) . ?
B16 B19 1.717(8) . ?
B16 H16 1.16(6) . ?
B17 B19 1.989(7) . ?
B17 B18 1.992(7) . ?
B17 H17 1.13(4) . ?
B18 B19 1.977(7) . ?
B18 H18 1.12(4) . ?
B19 H19 1.10(5) . ?
B21 B24 1.682(8) . ?
B21 B26 1.700(8) . ?
B21 B27 1.763(8) . ?
B21 B23 1.946(8) . ?
B21 B22 1.950(8) . ?
B22 B24 1.717(7) . ?
B22 B25 1.722(9) . ?
B22 B28 1.803(8) . ?
B22 B23 1.975(8) . ?
B22 H22 1.25(4) . ?
B23 B25 1.695(8) . ?
B23 B26 1.698(7) . ?
B23 B29 1.787(8) . ?
B23 H23 1.21(5) . ?
B24 B28 1.698(8) . ?
B24 B27 1.700(8) . ?
B24 H24 1.11(5) . ?
B25 B28 1.707(7) . ?
B25 B29 1.712(8) . ?
B25 H25 1.14(5) . ?
B26 B29 1.701(8) . ?
B26 B27 1.701(8) . ?
B27 B29 1.950(8) . ?
B27 B28 1.974(7) . ?
B27 H27 1.31(6) . ?
B28 B29 1.955(8) . ?
B28 H28 1.21(3) . ?
B29 H29 1.25(4) . ?
C11 N13 1.111(7) . ?
C11 C12 1.457(10) . ?
C12 H12A 0.9700 . ?
C12 H12B 0.9700 . ?
C12 H12C 0.9700 . ?
C21 N23 1.144(8) . ?
C21 C22 1.419(12) . ?
C22 H22A 0.9700 . ?
C22 H22B 0.9700 . ?
C22 H22C 0.9700 . ?
